data_4322595
loop_
_publ_author_name
'Kevin R. Heier'
'Alexander J. Norquist'
'Christopher G. Wilson'
'Charlotte L. Stern'
'Kenneth R. Poeppelmeier'

_publ_contact_author
;
Poeppelmeier, Kenneth R.
Department of Chemistry
Northwestern University
Evanston IL 60208-3313
;
_publ_contact_author_email 'krp@nwu.edu '
_publ_contact_author_fax '847 491-7716 '
_publ_contact_author_phone '847 491-3505 '
_publ_section_title
;
 [pyH]2[Cu(py)4(MX6)2] (MX6= ZrF62-, NbOF52-, MoO2F42-; py = Pyridine):
 Rarely Observed Ordering of Metal Oxide Fluoride Anions
;
_journal_name_full 'Inorganic Chemistry'
_journal_page_first 76
_journal_page_last 80
_journal_paper_doi 10.1021/ic970951m
_journal_volume 37
_journal_year 1998
_chemical_compound_source 'hydro(solvato)thermal synthesis'
_chemical_formula_moiety 'C30 H32 Cu F12 N6 Zr2 '
_chemical_formula_sum 'C30 H32 Cu F12 N6 Zr2'
_chemical_formula_weight 950.59
_space_group_IT_number 139
_symmetry_cell_setting tetragonal
_symmetry_Int_Tables_number 139
_symmetry_space_group_name_Hall '-I 4 2'
_symmetry_space_group_name_H-M 'I 4/m m m'
_audit_creation_date 'Tue Jun 24 09:21:27 1997'
_audit_creation_method 'from TEXRAY.INF file'
_cell_angle_alpha 90
_cell_angle_beta 90
_cell_angle_gamma 90
_cell_formula_units_Z 2
_cell_length_a 11.047(1)
_cell_length_b 11.047(1)
_cell_length_c 16.763(3)
_cell_measurement_reflns_used 25
_cell_measurement_temperature 426.4
_cell_measurement_theta_max 13.6
_cell_measurement_theta_min 11.4
_cell_volume 2045.7(5)
_computing_cell_refinement 'MSC/AFC Diffractometer Control'
_computing_data_collection 'MSC/AFC Diffractometer Control'
_computing_data_reduction teXsan
_computing_publication_material teXsan
_computing_structure_refinement teXsan
_computing_structure_solution SHELXS86
_diffrn_ambient_temperature 426.4
_diffrn_measurement_device CAD4
_diffrn_measurement_method 'omega/theta scans'
_diffrn_orient_matrix_UB_11 0.06480
_diffrn_orient_matrix_UB_12 0.02433
_diffrn_orient_matrix_UB_13 -0.03842
_diffrn_orient_matrix_UB_21 -0.04565
_diffrn_orient_matrix_UB_22 -0.03964
_diffrn_orient_matrix_UB_23 -0.04438
_diffrn_orient_matrix_UB_31 -0.04363
_diffrn_orient_matrix_UB_32 0.07771
_diffrn_orient_matrix_UB_33 -0.01061
_diffrn_radiation_monochromator graphite
_diffrn_radiation_source 'X-ray tube'
_diffrn_radiation_type MoKalpha
_diffrn_radiation_wavelength 0.7107
_diffrn_reflns_av_R_equivalents .0201
_diffrn_reflns_limit_h_max 0
_diffrn_reflns_limit_h_min -15
_diffrn_reflns_limit_k_max 0
_diffrn_reflns_limit_k_min -15
_diffrn_reflns_limit_l_max 0
_diffrn_reflns_limit_l_min -23
_diffrn_reflns_number 1678
_diffrn_reflns_theta_max 29.96
_diffrn_standards_decay_% 0.00
_diffrn_standards_interval_count 90
_diffrn_standards_number 3
_exptl_absorpt_coefficient_mu 1.097
_exptl_absorpt_correction_T_max 0.875
_exptl_absorpt_correction_T_min 0.751
_exptl_absorpt_correction_type analytical
_exptl_absorpt_process_details Tompa_analytical
_exptl_crystal_colour blue
_exptl_crystal_density_diffrn 1.543
_exptl_crystal_density_meas 1.55(1)
_exptl_crystal_density_method 'flotation pycnometry'
_exptl_crystal_description cube
_exptl_crystal_F_000 942.00
_exptl_crystal_size_max 0.360
_exptl_crystal_size_mid 0.350
_exptl_crystal_size_min 0.130
_refine_diff_density_max 1.48
_refine_diff_density_min -1.19
_refine_ls_extinction_coef 2.58224
_refine_ls_extinction_method Zachariasen_type_2_Gaussian_isotropic
_refine_ls_goodness_of_fit_obs 2.204
_refine_ls_hydrogen_treatment noref
_refine_ls_matrix_type full
_refine_ls_number_parameters 57
_refine_ls_number_reflns 929
_refine_ls_number_restraints 0
_refine_ls_R_factor_obs 0.0314
_refine_ls_shift/esd_max 11.1100
_refine_ls_structure_factor_coef F
_refine_ls_weighting_scheme sigma
_refine_ls_wR_factor_obs 0.0342
_reflns_number_observed 929
_reflns_number_total 1134
_reflns_observed_criterion 3.00
_cod_data_source_file ic970951m_1.cif
_cod_data_source_block Cu(py)4_[ZrF6]2_*_2Hpy
_cod_original_cell_volume 2045.6(4)
_cod_original_sg_symbol_H-M 'I 4/m m m '
_cod_original_formula_sum 'C30 H32 Cu F12 N6 Zr2 '
_cod_database_code 4322595

loop_
_symmetry_equiv_pos_as_xyz
'   +x,   +y,   +z'
1/2+x,1/2+y,1/2+z
'   -x,   -y,   +z'
1/2-x,1/2-y,1/2+z
'   -x,   +y,   +z'
1/2-x,1/2+y,1/2+z
'   +x,   -y,   +z'
1/2+x,1/2-y,1/2+z
'   -y,   +x,   +z'
1/2-y,1/2+x,1/2+z
'   +y,   -x,   +z'
1/2+y,1/2-x,1/2+z
'   +y,   +x,   +z'
1/2+y,1/2+x,1/2+z
'   -y,   -x,   +z'
1/2-y,1/2-x,1/2+z
'   -x,   -y,   -z'
1/2-x,1/2-y,1/2-z
'   +x,   +y,   -z'
1/2+x,1/2+y,1/2-z
'   +x,   -y,   -z'
1/2+x,1/2-y,1/2-z
'   -x,   +y,   -z'
1/2-x,1/2+y,1/2-z
'   +y,   -x,   -z'
1/2+y,1/2-x,1/2-z
'   -y,   +x,   -z'
1/2-y,1/2+x,1/2-z
'   -y,   -x,   -z'
1/2-y,1/2-x,1/2-z
'   +y,   +x,   -z'
1/2+y,1/2+x,1/2-z

loop_
_atom_site_aniso_label
_atom_site_aniso_U_11
_atom_site_aniso_U_22
_atom_site_aniso_U_33
_atom_site_aniso_U_12
_atom_site_aniso_U_13
_atom_site_aniso_U_23
Zr 0.0164(2) 0.01635 0.0124(3) -0.00001 0.00000 0.00000
Cu 0.0140(3) 0.01397 0.0203(5) -0.00001 0.00000 0.00000
F(1) 0.0203(10) 0.02031 0.016(2) -0.00001 0.00000 0.00000
F(2) 0.0339(6) 0.03387 0.029(1) -0.0139(8) -0.00343 -0.0034(6)
F(3) 0.057(2) 0.05706 0.014(2) -0.00002 0.00000 0.00000
N(1) 0.020(1) 0.01993 0.019(2) -0.006(1) 0.00000 0.00000
C(1) 0.034(2) 0.03379 0.037(3) -0.017(2) 0.00000 0.00000
C(2) 0.062(2) 0.06157 0.026(2) -0.040(2) -0.00445 -0.004(1)
C(3) 0.054(2) 0.05352 0.019(2) -0.033(2) 0.00033 0.0003(10)
C(4) 0.033(2) 0.03297 0.092(8) 0.010(4) 0.01510 0.015(4)

loop_
_atom_site_label
_atom_site_fract_x
_atom_site_fract_y
_atom_site_fract_z
_atom_site_U_iso_or_equiv
_atom_site_thermal_displace_type
_atom_site_calc_flag
_atom_site_calc_attached_atom
Zr 0.00000 0.00000 0.26849(4) 0.01502(8) Uij ? ?
Cu 0.00000 0.00000 0.00000 0.0161(1) Uij ? ?
F(1) 0.00000 0.00000 0.1463(2) 0.0190(5) Uij ? ?
F(2) 0.1278(1) 0.12780 0.2623(1) 0.0323(3) Uij ? ?
F(3) 0.00000 0.00000 0.3856(2) 0.0429(6) Uij ? ?
N(1) 0.1307(2) 0.13070 0.00000 0.0196(4) Uij ? ?
N(2) 0.3809(5) 0.0315(4) 0.2514(3) 0.047(2) Uij ? ?
C(1) 0.3082(3) 0.30817 0.00000 0.0349(7) Uij ? ?
C(2) 0.2638(2) 0.26382 0.0698(2) 0.0498(6) Uij ? ?
C(3) 0.1755(2) 0.17549 0.0676(2) 0.0419(5) Uij ? ?
C(4) 0.4099(4) 0.09010 0.25000 0.053(2) Uij ? ?
C(5) 0.38094 0.03146 0.25141 0.04674 Uij ? ?
H(1) 0.36920 0.36920 0.00000 0.04177 Uij ? ?
H(2) 0.29339 0.29339 0.11919 0.06017 Uij ? ?
H(3) 0.14461 0.14461 0.11763 0.04991 Uij ? ?

loop_
_atom_type_symbol
_atom_type_oxidation_number
_atom_type_number_in_cell
_atom_type_scat_dispersion_real
_atom_type_scat_dispersion_imag
_atom_type_scat_source
N 0 12 0.006 0.003 'International Tables'
C 0 60 0.003 0.002 'International Tables'
H 0 64 0.000 0.000 'International Tables'
F 0 24 0.017 0.010 'International Tables'
Cu 0 2 0.320 1.265 'International Tables'
Zr 0 4 -2.967 0.560 'International Tables'

loop_
_geom_angle_atom_site_label_1
_geom_angle_atom_site_label_2
_geom_angle_atom_site_label_3
_geom_angle
_geom_angle_site_symmetry_1
_geom_angle_site_symmetry_2
_geom_angle_site_symmetry_3
_geom_angle_publ_flag
F(1) Zr F(2) 87.0(1) ? ? ? yes
F(1) Zr F(2) 87.0(1) ? ? ? yes
F(1) Zr F(2) 87.0(1) ? ? ? yes
F(1) Zr F(2) 87.0(1) ? ? ? yes
F(1) Zr F(3) 180.0000(2) ? ? ? yes
F(2) Zr F(2) 173.9(2) ? ? ? yes
F(2) Zr F(2) 89.84(1) ? ? ? yes
F(2) Zr F(2) 89.84(1) ? ? ? yes
F(2) Zr F(3) 93.0(1) ? ? ? yes
F(2) Zr F(2) 89.84(1) ? ? ? yes
F(2) Zr F(2) 89.84(1) ? ? ? yes
F(2) Zr F(3) 93.0(1) ? ? ? yes
F(2) Zr F(2) 173.9(2) ? ? ? yes
F(2) Zr F(3) 93.0(1) ? ? ? yes
F(2) Zr F(3) 93.0(1) ? ? ? yes
N(1) Cu N(1) 180.0 ? ? ? yes
N(1) Cu N(1) 90.000(7) ? ? ? yes
N(1) Cu N(1) 90.000(7) ? ? ? yes
N(1) Cu N(1) 90.000(7) ? ? ? yes
N(1) Cu N(1) 90.000(7) ? ? ? yes
N(1) Cu N(1) 180.0 ? ? ? yes
Cu N(1) C(3) 122.1(4) ? ? ? yes
Cu N(1) C(3) 122.1(4) ? ? ? yes
C(3) N(1) C(3) 115.8(8) ? ? ? yes
N(2) N(2) N(2) 134.95(4) ? ? ? yes
N(2) N(2) C(4) 160(2) ? ? ? yes
N(2) N(2) C(4) 7(1) ? ? ? yes
N(2) N(2) C(4) 25(2) ? ? ? yes
N(2) N(2) C(4) 127(1) ? ? ? yes
C(4) N(2) C(4) 152(4) ? ? ? yes
C(2) C(1) C(2) 118.9(10) ? ? ? yes
C(1) C(2) C(3) 118.9(7) ? ? ? yes
N(1) C(3) C(2) 123.8(7) ? ? ? yes
N(2) C(4) N(2) 11(1) ? ? ? yes
N(2) C(4) N(2) 117(4) ? ? ? yes
N(2) C(4) N(2) 128(5) ? ? ? yes
N(2) C(4) N(2) 105(2) ? ? ? yes
N(2) C(4) N(2) 117(4) ? ? ? yes
N(2) C(4) N(2) 11(1) ? ? ? yes
N(2) C(5) N(2) 134.95(4) ? ? ? yes
N(2) C(5) C(4) 160(2) ? ? ? yes
N(2) C(5) C(4) 7(1) ? ? ? yes
N(2) C(5) C(4) 25(2) ? ? ? yes
N(2) C(5) C(4) 127(1) ? ? ? yes
C(4) C(5) C(4) 152(3) ? ? ? yes

loop_
_geom_bond_atom_site_label_1
_geom_bond_atom_site_label_2
_geom_bond_distance
_geom_bond_site_symmetry_1
_geom_bond_site_symmetry_2
_geom_bond_publ_flag
Zr F(1) 2.053(7) ? ? yes
Zr F(2) 2.002(4) ? ? yes
Zr F(2) 2.002(4) ? ? yes
Zr F(2) 2.002(4) ? ? yes
Zr F(2) 2.002(4) ? ? yes
Zr F(3) 1.966(9) ? ? yes
Cu N(1) 2.038(7) ? ? yes
Cu N(1) 2.038(7) ? ? yes
Cu N(1) 2.038(7) ? ? yes
Cu N(1) 2.038(7) ? ? yes
N(1) C(3) 1.322(8) ? ? yes
N(1) C(3) 1.322(8) ? ? yes
N(2) N(2) 0.95(2) ? ? yes
N(2) N(2) 1.17(2) ? ? yes
N(2) C(4) 0.65(2) ? ? yes
N(2) C(4) 1.58(2) ? ? yes
C(1) C(2) 1.347(9) ? ? yes
C(1) C(2) 1.347(9) ? ? yes
C(2) C(3) 1.383(10) ? ? yes
